data_4314096
loop_
_publ_author_name
'Kazutaka Matsuzaki'
'Hiroyuki Kawaguchi'
'Peter Voth'
'Kyoko Noda'
'Sumitaka Itoh'
'Hideo D. Takagi'
'Kazuo Kashiwabara'
'Kazuyuki Tatsumi'

_publ_contact_author_address
;
    Department of Chemistry and Graduate School of Science, Nagoya University
    Nagoya 464-8602, Japan
;
_publ_contact_author_name ' Kazuo Kasiwabara'
_publ_section_title
;
 Syntheses and Characterization of Titanium(IV) and Titanium(III)
 Complexes with (2-Dimethylphosphino)ethane-1-thiolate and
 (3-Dimethylphosphino)propane-1-thiolate as Ligands
;
_journal_name_full 'Inorganic Chemistry'
_journal_page_first 5320
_journal_page_last 5329
_journal_paper_doi 10.1021/ic034353l
_journal_volume 42
_journal_year 2003
_chemical_formula_sum 'C40 H43 B N P S Ti'
_chemical_formula_weight 659.53
_space_group_IT_number 2
_symmetry_cell_setting triclinic
_symmetry_Int_Tables_number 2
_symmetry_space_group_name_Hall '-P 1'
_symmetry_space_group_name_H-M 'P -1'
_cell_angle_alpha 91.09(3)
_cell_angle_beta 100.13(2)
_cell_angle_gamma 78.52(3)
_cell_formula_units_Z 2
_cell_length_a 12.855(4)
_cell_length_b 13.828(6)
_cell_length_c 10.223(3)
_cell_measurement_reflns_used 25
_cell_measurement_temperature 296.2
_cell_measurement_theta_max 11.9
_cell_measurement_theta_min 11.1
_cell_volume 1752.9(11)
_computing_cell_refinement 'MSC/AFC Diffractometer Control'
_computing_data_collection 'MSC/AFC Diffractometer Control'
_computing_data_reduction 'teXsan Ver. 1.11'
_computing_publication_material 'teXsan Ver. 1.11'
_computing_structure_refinement 'teXsan Ver. 1.10'
_computing_structure_solution SIR92
_diffrn_measurement_device_type 'Rigaku AFC7R'
_diffrn_measurement_method \w-2\q
_diffrn_radiation_type 'Mo K\a'
_diffrn_radiation_wavelength 0.7107
_diffrn_reflns_av_R_equivalents 0.019
_diffrn_reflns_limit_h_max 0
_diffrn_reflns_limit_h_min 0
_diffrn_reflns_limit_k_max 0
_diffrn_reflns_limit_k_min 0
_diffrn_reflns_limit_l_max 0
_diffrn_reflns_limit_l_min 0
_diffrn_reflns_number 6486
_diffrn_standards_decay_% 2.20
_diffrn_standards_interval_count 150
_diffrn_standards_number 3
_exptl_absorpt_coefficient_mu 0.378
_exptl_absorpt_correction_T_max 0.998
_exptl_absorpt_correction_T_min 0.897
_exptl_absorpt_correction_type psi-scan
_exptl_absorpt_process_details '(North, Phillips & Mathews, 1968)'
_exptl_crystal_colour red
_exptl_crystal_density_diffrn 1.250
_exptl_crystal_density_method 'not measured'
_exptl_crystal_description plate
_exptl_crystal_size_max 0.800
_exptl_crystal_size_mid 0.400
_exptl_crystal_size_min 0.100
_refine_diff_density_max 0.27
_refine_diff_density_min -0.23
_refine_ls_extinction_method none
_refine_ls_goodness_of_fit_ref 1.580
_refine_ls_hydrogen_treatment noref
_refine_ls_number_parameters 406
_refine_ls_number_reflns 4111
_refine_ls_R_factor_gt 0.038
_refine_ls_shift/su_max 0.0000
_refine_ls_structure_factor_coef F
_refine_ls_weighting_details 'w = 1/[\s^2^(Fo) + 0.00020|Fo|^2^]'
_refine_ls_weighting_scheme calc
_refine_ls_wR_factor_ref 0.0430
_reflns_number_gt 6186
_reflns_number_total 6486
_reflns_threshold_expression F^2^>2.0\s(F^2^)
_cod_data_source_file ic034353lsi20030523_102029_3.cif
_cod_data_source_block '[Cp2Ti(dmpet)](BPh4)CH3CN'
_cod_original_cell_volume 1752(1)
_cod_original_sg_symbol_H-M 'P -1 '
_cod_original_formula_sum 'C40 H43 B N P S Ti '
_cod_database_code 4314096

loop_
_symmetry_equiv_pos_as_xyz
x,y,z
-x,-y,-z

loop_
_atom_site_label
_atom_site_type_symbol
_atom_site_fract_x
_atom_site_fract_y
_atom_site_fract_z
_atom_site_U_iso_or_equiv
_atom_site_adp_type
_atom_site_occupancy
_atom_site_calc_flag
_atom_site_refinement_flags
_atom_site_disorder_assembly
_atom_site_disorder_group
Ti Ti 0.08370(4) 0.31269(4) 0.27897(5) 0.0347(1) Uani 1.00 d . . .
S S 0.09111(7) 0.37453(6) 0.49538(8) 0.0462(2) Uani 1.00 d . . .
P P 0.28070(7) 0.30285(6) 0.37789(9) 0.0490(3) Uani 1.00 d . . .
N N 0.2865(3) 0.3795(3) 0.8382(4) 0.110(2) Uani 1.00 d . . .
C(1) C 0.1788(3) 0.4647(2) 0.5057(3) 0.053(1) Uani 1.00 d . . .
C(2) C 0.2870(3) 0.4189(3) 0.4664(4) 0.064(1) Uani 1.00 d . . .
C(3) C 0.3379(3) 0.2097(3) 0.5084(4) 0.083(1) Uani 1.00 d . . .
C(4) C 0.3846(3) 0.2878(3) 0.2757(4) 0.079(1) Uani 1.00 d . . .
C(5) C 0.0922(3) 0.1666(2) 0.3999(3) 0.057(1) Uani 1.00 d . . .
C(6) C 0.1441(3) 0.1407(2) 0.2902(4) 0.056(1) Uani 1.00 d . . .
C(7) C 0.0662(3) 0.1631(2) 0.1763(4) 0.063(1) Uani 1.00 d . . .
C(8) C -0.0327(3) 0.2034(3) 0.2139(4) 0.068(1) Uani 1.00 d . . .
C(9) C -0.0162(3) 0.2052(3) 0.3522(4) 0.064(1) Uani 1.00 d . . .
C(10) C 0.0241(3) 0.4806(2) 0.2171(3) 0.058(1) Uani 1.00 d . . .
C(11) C 0.1234(3) 0.4524(3) 0.1801(3) 0.060(1) Uani 1.00 d . . .
C(12) C 0.1154(3) 0.3793(3) 0.0817(3) 0.065(1) Uani 1.00 d . . .
C(13) C 0.0097(3) 0.3666(3) 0.0577(3) 0.067(1) Uani 1.00 d . . .
C(14) C -0.0462(3) 0.4268(3) 0.1431(3) 0.065(1) Uani 1.00 d . . .
C(15) C 0.6903(2) 0.1207(2) 0.7264(3) 0.0401(8) Uani 1.00 d . . .
C(16) C 0.7269(3) 0.0849(2) 0.8573(3) 0.058(1) Uani 1.00 d . . .
C(17) C 0.6783(4) 0.0194(3) 0.9158(4) 0.074(1) Uani 1.00 d . . .
C(18) C 0.5902(4) -0.0122(3) 0.8455(4) 0.073(1) Uani 1.00 d . . .
C(19) C 0.5524(3) 0.0198(3) 0.7173(4) 0.063(1) Uani 1.00 d . . .
C(20) C 0.6012(2) 0.0850(2) 0.6599(3) 0.0479(9) Uani 1.00 d . . .
C(21) C 0.6831(2) 0.3091(2) 0.7291(3) 0.0367(8) Uani 1.00 d . . .
C(22) C 0.7210(2) 0.3382(2) 0.8579(3) 0.0450(9) Uani 1.00 d . . .
C(23) C 0.6682(3) 0.4200(2) 0.9187(3) 0.052(1) Uani 1.00 d . . .
C(24) C 0.5746(3) 0.4766(2) 0.8519(3) 0.052(1) Uani 1.00 d . . .
C(25) C 0.5337(2) 0.4515(2) 0.7245(3) 0.053(1) Uani 1.00 d . . .
C(26) C 0.5868(2) 0.3685(2) 0.6662(3) 0.0441(9) Uani 1.00 d . . .
C(27) C 0.7181(2) 0.2105(2) 0.5016(3) 0.0407(9) Uani 1.00 d . . .
C(28) C 0.7179(3) 0.1257(2) 0.4246(3) 0.057(1) Uani 1.00 d . . .
C(29) C 0.7027(3) 0.1290(3) 0.2869(4) 0.071(1) Uani 1.00 d . . .
C(30) C 0.6888(3) 0.2159(4) 0.2197(3) 0.071(1) Uani 1.00 d . . .
C(31) C 0.6913(3) 0.3010(3) 0.2909(3) 0.064(1) Uani 1.00 d . . .
C(32) C 0.7067(2) 0.2974(2) 0.4292(3) 0.0495(10) Uani 1.00 d . . .
C(33) C 0.8733(2) 0.1853(2) 0.7089(3) 0.0411(9) Uani 1.00 d . . .
C(34) C 0.9341(2) 0.2576(2) 0.7286(3) 0.0413(9) Uani 1.00 d . . .
C(35) C 1.0457(2) 0.2384(2) 0.7600(3) 0.0457(9) Uani 1.00 d . . .
C(36) C 1.1016(3) 0.1442(3) 0.7728(4) 0.066(1) Uani 1.00 d . . .
C(37) C 1.0460(3) 0.0698(3) 0.7491(6) 0.112(2) Uani 1.00 d . . .
C(38) C 0.9344(3) 0.0898(2) 0.7184(5) 0.095(2) Uani 1.00 d . . .
C(39) C 0.3627(3) 0.3227(3) 0.8666(4) 0.073(1) Uani 1.00 d . . .
C(40) C 0.4611(4) 0.2517(3) 0.9056(4) 0.090(2) Uani 1.00 d . . .
B B 0.7413(3) 0.2061(2) 0.6649(3) 0.0382(9) Uani 1.00 d . . .
H(1) H 0.1437 0.5199 0.4462 0.0642 Uiso 1.00 calc . . .
H(2) H 0.1913 0.4879 0.5961 0.0642 Uiso 1.00 calc . . .
H(3) H 0.3415 0.4058 0.5460 0.0772 Uiso 1.00 calc . . .
H(4) H 0.3064 0.4650 0.4090 0.0772 Uiso 1.00 calc . . .
H(5) H 0.2948 0.2191 0.5782 0.1001 Uiso 1.00 calc . . .
H(6) H 0.3383 0.1445 0.4715 0.1001 Uiso 1.00 calc . . .
H(7) H 0.4112 0.2160 0.5449 0.1001 Uiso 1.00 calc . . .
H(8) H 0.3954 0.2215 0.2410 0.0953 Uiso 1.00 calc . . .
H(9) H 0.3626 0.3353 0.2026 0.0953 Uiso 1.00 calc . . .
H(10) H 0.4515 0.2986 0.3291 0.0953 Uiso 1.00 calc . . .
H(11) H 0.1248 0.1536 0.4925 0.0681 Uiso 1.00 calc . . .
H(12) H 0.2179 0.1058 0.2937 0.0667 Uiso 1.00 calc . . .
H(13) H 0.0770 0.1464 0.0864 0.0755 Uiso 1.00 calc . . .
H(14) H -0.1019 0.2190 0.1549 0.0818 Uiso 1.00 calc . . .
H(15) H -0.0720 0.2234 0.4060 0.0770 Uiso 1.00 calc . . .
H(16) H 0.0042 0.5341 0.2763 0.0699 Uiso 1.00 calc . . .
H(17) H 0.1858 0.4819 0.2096 0.0722 Uiso 1.00 calc . . .
H(18) H 0.1710 0.3507 0.0313 0.0785 Uiso 1.00 calc . . .
H(19) H -0.0214 0.3271 -0.0122 0.0807 Uiso 1.00 calc . . .
H(20) H -0.1234 0.4376 0.1413 0.0781 Uiso 1.00 calc . . .
H(21) H 0.7885 0.1067 0.9093 0.0698 Uiso 1.00 calc . . .
H(22) H 0.7067 -0.0040 1.0064 0.0892 Uiso 1.00 calc . . .
H(23) H 0.5553 -0.0567 0.8865 0.0872 Uiso 1.00 calc . . .
H(24) H 0.4912 -0.0031 0.6661 0.0759 Uiso 1.00 calc . . .
H(25) H 0.5719 0.1069 0.5689 0.0575 Uiso 1.00 calc . . .
H(26) H 0.7872 0.2995 0.9071 0.0540 Uiso 1.00 calc . . .
H(27) H 0.6976 0.4370 1.0082 0.0619 Uiso 1.00 calc . . .
H(28) H 0.5375 0.5336 0.8938 0.0622 Uiso 1.00 calc . . .
H(29) H 0.4682 0.4916 0.6758 0.0632 Uiso 1.00 calc . . .
H(30) H 0.5554 0.3510 0.5777 0.0529 Uiso 1.00 calc . . .
H(31) H 0.7287 0.0623 0.4692 0.0689 Uiso 1.00 calc . . .
H(32) H 0.7019 0.0683 0.2378 0.0854 Uiso 1.00 calc . . .
H(33) H 0.6774 0.2178 0.1233 0.0853 Uiso 1.00 calc . . .
H(34) H 0.6823 0.3636 0.2448 0.0763 Uiso 1.00 calc . . .
H(35) H 0.7096 0.3582 0.4773 0.0594 Uiso 1.00 calc . . .
H(36) H 0.8966 0.3259 0.7201 0.0496 Uiso 1.00 calc . . .
H(37) H 1.0838 0.2926 0.7728 0.0548 Uiso 1.00 calc . . .
H(38) H 1.1795 0.1300 0.7983 0.0787 Uiso 1.00 calc . . .
H(39) H 1.0849 0.0019 0.7538 0.1344 Uiso 1.00 calc . . .
H(40) H 0.8973 0.0350 0.7030 0.1136 Uiso 1.00 calc . . .
H(41) H 0.4528 0.1883 0.8675 0.1086 Uiso 1.00 calc . . .
H(42) H 0.5196 0.2735 0.8738 0.1086 Uiso 1.00 calc . . .
H(43) H 0.4774 0.2453 1.0017 0.1086 Uiso 1.00 calc . . .

loop_
_atom_site_aniso_label
_atom_site_aniso_U_11
_atom_site_aniso_U_22
_atom_site_aniso_U_33
_atom_site_aniso_U_12
_atom_site_aniso_U_13
_atom_site_aniso_U_23
Ti 0.0369(3) 0.0330(3) 0.0346(3) -0.0076(2) 0.0069(2) -0.0014(2)
S 0.0568(5) 0.0446(5) 0.0397(4) -0.0106(4) 0.0147(4) -0.0046(4)
P 0.0376(5) 0.0438(5) 0.0641(6) -0.0057(4) 0.0079(4) -0.0073(4)
N 0.068(3) 0.157(4) 0.097(3) -0.001(3) 0.015(2) -0.020(3)
C(1) 0.059(2) 0.049(2) 0.054(2) -0.016(2) 0.009(2) -0.016(2)
C(2) 0.052(2) 0.058(2) 0.084(3) -0.019(2) 0.008(2) -0.025(2)
C(3) 0.059(3) 0.077(3) 0.091(3) 0.009(2) -0.022(2) 0.010(2)
C(4) 0.055(2) 0.070(3) 0.123(4) -0.015(2) 0.043(2) -0.026(2)
C(5) 0.083(3) 0.035(2) 0.058(2) -0.021(2) 0.018(2) 0.005(2)
C(6) 0.064(2) 0.029(2) 0.076(2) -0.012(2) 0.018(2) -0.005(2)
C(7) 0.077(3) 0.049(2) 0.073(3) -0.028(2) 0.025(2) -0.025(2)
C(8) 0.064(3) 0.066(2) 0.082(3) -0.038(2) 0.008(2) -0.016(2)
C(9) 0.065(3) 0.058(2) 0.085(3) -0.032(2) 0.035(2) -0.011(2)
C(10) 0.079(3) 0.040(2) 0.047(2) 0.006(2) 0.007(2) 0.010(2)
C(11) 0.081(3) 0.052(2) 0.052(2) -0.023(2) 0.011(2) 0.017(2)
C(12) 0.086(3) 0.067(2) 0.044(2) -0.003(2) 0.025(2) 0.015(2)
C(13) 0.088(3) 0.071(3) 0.037(2) -0.014(2) -0.005(2) 0.005(2)
C(14) 0.055(2) 0.074(3) 0.052(2) 0.007(2) -0.007(2) 0.012(2)
C(15) 0.044(2) 0.030(2) 0.044(2) -0.004(1) 0.007(1) -0.005(1)
C(16) 0.083(3) 0.045(2) 0.046(2) -0.018(2) 0.005(2) -0.003(2)
C(17) 0.125(4) 0.051(2) 0.049(2) -0.013(2) 0.025(2) 0.004(2)
C(18) 0.099(3) 0.046(2) 0.088(3) -0.025(2) 0.046(3) -0.006(2)
C(19) 0.058(2) 0.052(2) 0.088(3) -0.020(2) 0.025(2) -0.008(2)
C(20) 0.043(2) 0.043(2) 0.058(2) -0.008(1) 0.010(2) -0.001(2)
C(21) 0.039(2) 0.034(2) 0.040(2) -0.011(1) 0.010(1) -0.002(1)
C(22) 0.043(2) 0.048(2) 0.044(2) -0.009(1) 0.007(1) -0.004(1)
C(23) 0.058(2) 0.058(2) 0.043(2) -0.019(2) 0.014(2) -0.016(2)
C(24) 0.056(2) 0.041(2) 0.064(2) -0.009(2) 0.026(2) -0.015(2)
C(25) 0.042(2) 0.048(2) 0.065(2) -0.001(2) 0.011(2) -0.005(2)
C(26) 0.041(2) 0.043(2) 0.046(2) -0.007(1) 0.004(1) -0.011(1)
C(27) 0.035(2) 0.042(2) 0.045(2) -0.006(1) 0.009(1) -0.005(1)
C(28) 0.067(2) 0.053(2) 0.056(2) -0.012(2) 0.021(2) -0.015(2)
C(29) 0.070(3) 0.092(3) 0.056(2) -0.020(2) 0.023(2) -0.036(2)
C(30) 0.051(2) 0.118(4) 0.040(2) -0.008(2) 0.008(2) -0.009(2)
C(31) 0.051(2) 0.084(3) 0.053(2) 0.000(2) 0.013(2) 0.014(2)
C(32) 0.045(2) 0.052(2) 0.050(2) -0.006(2) 0.009(2) -0.002(2)
C(33) 0.041(2) 0.034(2) 0.047(2) -0.007(1) 0.005(1) -0.004(1)
C(34) 0.046(2) 0.035(2) 0.042(2) -0.008(1) 0.006(1) 0.001(1)
C(35) 0.046(2) 0.053(2) 0.041(2) -0.019(2) 0.006(1) -0.001(1)
C(36) 0.038(2) 0.062(2) 0.092(3) -0.006(2) 0.002(2) 0.017(2)
C(37) 0.050(3) 0.042(2) 0.236(6) 0.004(2) 0.014(3) 0.016(3)
C(38) 0.045(2) 0.031(2) 0.203(5) -0.007(2) 0.009(3) 0.003(3)
C(39) 0.059(3) 0.100(3) 0.066(3) -0.024(2) 0.023(2) -0.020(2)
C(40) 0.096(3) 0.081(3) 0.098(3) -0.007(3) 0.037(3) 0.001(3)
B 0.037(2) 0.030(2) 0.046(2) -0.005(1) 0.006(2) -0.006(1)

loop_
_atom_type_symbol
_atom_type_description
_atom_type_scat_dispersion_real
_atom_type_scat_dispersion_imag
_atom_type_scat_source
C C 0.003 0.002
;International Tables for Crystallography
(1992, Vol. C, Tables 4.2.6.8 and 6.1.1.1)
;
H H 0.000 0.000
;International Tables for Crystallography
(1992, Vol. C, Table 6.1.1.2)
;
B B 0.001 0.001
;International Tables for Crystallography
(1992, Vol. C, Tables 4.2.6.8 and 6.1.1.1)
;
P P 0.102 0.094
;International Tables for Crystallography
(1992, Vol. C, Tables 4.2.6.8 and 6.1.1.1)
;
S S 0.125 0.123
;International Tables for Crystallography
(1992, Vol. C, Tables 4.2.6.8 and 6.1.1.1)
;
Ti Ti 0.278 0.446
;International Tables for Crystallography
(1992, Vol. C, Tables 4.2.6.8 and 6.1.1.1)
;
N N 0.006 0.003
;International Tables for Crystallography
(1992, Vol. C, Tables 4.2.6.8 and 6.1.1.1)
;

loop_
_geom_angle_atom_site_label_1
_geom_angle_atom_site_label_2
_geom_angle_atom_site_label_3
_geom_angle
_geom_angle_site_symmetry_1
_geom_angle_site_symmetry_2
_geom_angle_site_symmetry_3
_geom_angle_publ_flag
S Ti P 72.63(3) . . . yes
S Ti C(5) 79.62(8) . . . yes
S Ti C(6) 109.30(10) . . . yes
S Ti C(7) 136.5(1) . . . yes
S Ti C(8) 117.3(1) . . . yes
S Ti C(9) 84.3(1) . . . yes
S Ti C(10) 83.28(8) . . . yes
S Ti C(11) 96.76(9) . . . yes
S Ti C(12) 131.47(10) . . . yes
S Ti C(13) 138.92(9) . . . yes
S Ti C(14) 105.98(9) . . . yes
P Ti C(5) 87.57(10) . . . yes
P Ti C(6) 79.90(9) . . . yes
P Ti C(7) 108.13(10) . . . yes
P Ti C(8) 137.73(9) . . . yes
P Ti C(9) 121.05(9) . . . yes
P Ti C(10) 102.90(10) . . . yes
P Ti C(11) 77.68(9) . . . yes
P Ti C(12) 88.8(1) . . . yes
P Ti C(13) 122.7(1) . . . yes
P Ti C(14) 134.4(1) . . . yes
C(5) Ti C(6) 34.8(1) . . . yes
C(5) Ti C(7) 57.3(1) . . . yes
C(5) Ti C(8) 57.4(1) . . . yes
C(5) Ti C(9) 34.3(1) . . . yes
C(5) Ti C(10) 156.3(1) . . . yes
C(5) Ti C(11) 165.2(1) . . . yes
C(5) Ti C(12) 145.5(1) . . . yes
C(5) Ti C(13) 133.7(1) . . . yes
C(5) Ti C(14) 137.9(1) . . . yes
C(6) Ti C(7) 34.6(1) . . . yes
C(6) Ti C(8) 57.9(1) . . . yes
C(6) Ti C(9) 57.7(1) . . . yes
C(6) Ti C(10) 167.3(1) . . . yes
C(6) Ti C(11) 138.4(1) . . . yes
C(6) Ti C(12) 110.9(1) . . . yes
C(6) Ti C(13) 110.9(1) . . . yes
C(6) Ti C(14) 137.3(1) . . . yes
C(7) Ti C(8) 34.8(1) . . . yes
C(7) Ti C(9) 57.4(1) . . . yes
C(7) Ti C(10) 135.1(1) . . . yes
C(7) Ti C(11) 126.4(1) . . . yes
C(7) Ti C(12) 91.6(1) . . . yes
C(7) Ti C(13) 78.9(1) . . . yes
C(7) Ti C(14) 102.7(1) . . . yes
C(8) Ti C(9) 34.5(1) . . . yes
C(8) Ti C(10) 118.7(1) . . . yes
C(8) Ti C(11) 135.2(1) . . . yes
C(8) Ti C(12) 106.7(1) . . . yes
C(8) Ti C(13) 78.5(1) . . . yes
C(8) Ti C(14) 84.8(1) . . . yes
C(9) Ti C(10) 127.7(1) . . . yes
C(9) Ti C(11) 160.2(1) . . . yes
C(9) Ti C(12) 141.1(1) . . . yes
C(9) Ti C(13) 110.4(1) . . . yes
C(9) Ti C(14) 103.7(1) . . . yes
C(10) Ti C(11) 33.7(1) . . . yes
C(10) Ti C(12) 57.1(1) . . . yes
C(10) Ti C(13) 57.0(1) . . . yes
C(10) Ti C(14) 34.6(1) . . . yes
C(11) Ti C(12) 34.8(1) . . . yes
C(11) Ti C(13) 56.8(1) . . . yes
C(11) Ti C(14) 56.9(1) . . . yes
C(12) Ti C(13) 34.0(2) . . . yes
C(12) Ti C(14) 57.2(1) . . . yes
C(13) Ti C(14) 34.4(1) . . . yes
Ti S C(1) 105.2(1) . . . yes
Ti P C(2) 105.7(1) . . . yes
Ti P C(3) 116.0(1) . . . yes
Ti P C(4) 122.1(1) . . . yes
C(2) P C(3) 102.8(2) . . . yes
C(2) P C(4) 105.8(2) . . . yes
C(3) P C(4) 102.5(2) . . . yes
S C(1) C(2) 111.0(2) . . . yes
P C(2) C(1) 111.5(2) . . . yes
Ti C(5) C(6) 72.0(2) . . . yes
Ti C(5) C(9) 72.7(2) . . . yes
C(6) C(5) C(9) 108.2(3) . . . yes
Ti C(6) C(5) 73.2(2) . . . yes
Ti C(6) C(7) 72.2(2) . . . yes
C(5) C(6) C(7) 107.2(3) . . . yes
Ti C(7) C(6) 73.3(2) . . . yes
Ti C(7) C(8) 72.8(2) . . . yes
C(6) C(7) C(8) 108.8(3) . . . yes
Ti C(8) C(7) 72.3(2) . . . yes
Ti C(8) C(9) 73.4(2) . . . yes
C(7) C(8) C(9) 107.7(3) . . . yes
Ti C(9) C(5) 73.0(2) . . . yes
Ti C(9) C(8) 72.1(2) . . . yes
C(5) C(9) C(8) 108.2(3) . . . yes
Ti C(10) C(11) 74.0(2) . . . yes
Ti C(10) C(14) 71.6(2) . . . yes
C(11) C(10) C(14) 108.2(3) . . . yes
Ti C(11) C(10) 72.2(2) . . . yes
Ti C(11) C(12) 72.0(2) . . . yes
C(10) C(11) C(12) 107.9(3) . . . yes
Ti C(12) C(11) 73.2(2) . . . yes
Ti C(12) C(13) 73.1(2) . . . yes
C(11) C(12) C(13) 107.4(3) . . . yes
Ti C(13) C(12) 72.9(2) . . . yes
Ti C(13) C(14) 71.4(2) . . . yes
C(12) C(13) C(14) 108.2(3) . . . yes
Ti C(14) C(10) 73.7(2) . . . yes
Ti C(14) C(13) 74.3(2) . . . yes
C(10) C(14) C(13) 108.2(3) . . . yes
C(16) C(15) C(20) 114.2(3) . . . yes
C(16) C(15) B 121.7(3) . . . yes
C(20) C(15) B 123.8(3) . . . yes
C(15) C(16) C(17) 122.7(3) . . . yes
C(16) C(17) C(18) 120.2(3) . . . yes
C(17) C(18) C(19) 119.2(4) . . . yes
C(18) C(19) C(20) 120.2(4) . . . yes
C(15) C(20) C(19) 123.4(3) . . . yes
C(22) C(21) C(26) 114.5(2) . . . yes
C(22) C(21) B 122.0(2) . . . yes
C(26) C(21) B 123.2(2) . . . yes
C(21) C(22) C(23) 123.2(2) . . . yes
C(22) C(23) C(24) 120.0(3) . . . yes
C(23) C(24) C(25) 119.3(3) . . . yes
C(24) C(25) C(26) 119.8(3) . . . yes
C(21) C(26) C(25) 123.2(3) . . . yes
C(28) C(27) C(32) 114.6(3) . . . yes
C(28) C(27) B 122.4(3) . . . yes
C(32) C(27) B 122.7(3) . . . yes
C(27) C(28) C(29) 122.5(3) . . . yes
C(28) C(29) C(30) 121.0(4) . . . yes
C(29) C(30) C(31) 118.7(3) . . . yes
C(30) C(31) C(32) 120.1(4) . . . yes
C(27) C(32) C(31) 123.0(3) . . . yes
C(34) C(33) C(38) 113.7(3) . . . yes
C(34) C(33) B 124.8(2) . . . yes
C(38) C(33) B 121.3(3) . . . yes
C(33) C(34) C(35) 123.9(3) . . . yes
C(34) C(35) C(36) 120.2(3) . . . yes
C(35) C(36) C(37) 118.4(3) . . . yes
C(36) C(37) C(38) 120.8(3) . . . yes
C(33) C(38) C(37) 122.8(3) . . . yes
N C(39) C(40) 178.6(5) . . . yes
C(15) B C(21) 103.4(2) . . . yes
C(15) B C(27) 113.2(2) . . . yes
C(15) B C(33) 111.1(2) . . . yes
C(21) B C(27) 112.0(2) . . . yes
C(21) B C(33) 111.7(2) . . . yes
C(27) B C(33) 105.6(3) . . . yes

loop_
_geom_bond_atom_site_label_1
_geom_bond_atom_site_label_2
_geom_bond_distance
_geom_bond_site_symmetry_1
_geom_bond_site_symmetry_2
_geom_bond_publ_flag
Ti S 2.3498(9) . . yes
Ti P 2.534(1) . . yes
Ti C(5) 2.363(3) . . yes
Ti C(6) 2.348(3) . . yes
Ti C(7) 2.335(4) . . yes
Ti C(8) 2.341(4) . . yes
Ti C(9) 2.358(4) . . yes
Ti C(10) 2.357(3) . . yes
Ti C(11) 2.380(4) . . yes
Ti C(12) 2.365(4) . . yes
Ti C(13) 2.366(3) . . yes
Ti C(14) 2.330(3) . . yes
S C(1) 1.830(4) . . yes
P C(2) 1.836(4) . . yes
P C(3) 1.822(4) . . yes
P C(4) 1.814(4) . . yes
N C(39) 1.124(6) . . yes
C(1) C(2) 1.528(5) . . yes
C(5) C(6) 1.408(5) . . yes
C(5) C(9) 1.393(5) . . yes
C(6) C(7) 1.391(5) . . yes
C(7) C(8) 1.400(6) . . yes
C(8) C(9) 1.393(6) . . yes
C(10) C(11) 1.375(6) . . yes
C(10) C(14) 1.396(5) . . yes
C(11) C(12) 1.418(5) . . yes
C(12) C(13) 1.383(6) . . yes
C(13) C(14) 1.388(5) . . yes
C(15) C(16) 1.402(4) . . yes
C(15) C(20) 1.399(4) . . yes
C(15) B 1.644(5) . . yes
C(16) C(17) 1.396(6) . . yes
C(17) C(18) 1.374(6) . . yes
C(18) C(19) 1.365(6) . . yes
C(19) C(20) 1.387(5) . . yes
C(21) C(22) 1.402(4) . . yes
C(21) C(26) 1.399(4) . . yes
C(21) B 1.653(4) . . yes
C(22) C(23) 1.394(4) . . yes
C(23) C(24) 1.372(4) . . yes
C(24) C(25) 1.381(5) . . yes
C(25) C(26) 1.395(4) . . yes
C(27) C(28) 1.400(4) . . yes
C(27) C(32) 1.392(4) . . yes
C(27) B 1.643(4) . . yes
C(28) C(29) 1.386(5) . . yes
C(29) C(30) 1.362(7) . . yes
C(30) C(31) 1.374(6) . . yes
C(31) C(32) 1.394(5) . . yes
C(33) C(34) 1.378(4) . . yes
C(33) C(38) 1.390(4) . . yes
C(33) B 1.644(4) . . yes
C(34) C(35) 1.386(4) . . yes
C(35) C(36) 1.353(4) . . yes
C(36) C(37) 1.360(6) . . yes
C(37) C(38) 1.385(5) . . yes
C(39) C(40) 1.438(6) . . yes

loop_
_geom_contact_atom_site_label_1
_geom_contact_atom_site_label_2
_geom_contact_distance
_geom_contact_site_symmetry_1
_geom_contact_site_symmetry_2
_geom_contact_publ_flag
Ti P 2.534(1) . . ?
S C(35) 3.520(3) . 1_455 ?
N C(1) 3.565(5) . . ?
C(3) C(20) 3.572(4) . . ?
C(6) C(38) 3.526(5) . 2_656 ?
C(8) C(30) 3.560(6) . 1_455 ?
C(10) C(13) 3.461(5) . 2_565 ?
C(11) C(13) 3.488(5) . 2_565 ?
C(12) C(14) 3.438(5) . 2_565 ?
C(13) C(35) 3.548(5) . 1_454 ?
C(25) C(39) 3.591(6) . . ?

loop_
_geom_torsion_atom_site_label_1
_geom_torsion_atom_site_label_2
_geom_torsion_atom_site_label_3
_geom_torsion_atom_site_label_4
_geom_torsion
_geom_torsion_site_symmetry_1
_geom_torsion_site_symmetry_2
_geom_torsion_site_symmetry_3
_geom_torsion_site_symmetry_4
_geom_torsion_publ_flag
Ti S C(1) C(2) -53.7(2) . . . . yes
Ti P C(2) C(1) 23.8(3) . . . . yes
Ti C(5) C(6) C(7) -64.7(2) . . . . yes
Ti C(5) C(9) C(8) 63.9(3) . . . . yes
Ti C(6) C(5) C(9) 64.1(3) . . . . yes
Ti C(6) C(7) C(8) -64.7(3) . . . . yes
Ti C(7) C(6) C(5) 65.3(2) . . . . yes
Ti C(7) C(8) C(9) -65.5(3) . . . . yes
Ti C(8) C(7) C(6) 64.9(3) . . . . yes
Ti C(8) C(9) C(5) -64.6(3) . . . . yes
Ti C(9) C(5) C(6) -63.7(2) . . . . yes
Ti C(9) C(8) C(7) 64.7(3) . . . . yes
Ti C(10) C(11) C(12) 63.7(2) . . . . yes
Ti C(10) C(14) C(13) -66.8(3) . . . . yes
Ti C(11) C(10) C(14) -63.9(2) . . . . yes
Ti C(11) C(12) C(13) 65.5(3) . . . . yes
Ti C(12) C(11) C(10) -63.8(2) . . . . yes
Ti C(12) C(13) C(14) 63.0(3) . . . . yes
Ti C(13) C(12) C(11) -65.6(2) . . . . yes
Ti C(13) C(14) C(10) 66.5(2) . . . . yes
Ti C(14) C(10) C(11) 65.5(2) . . . . yes
Ti C(14) C(13) C(12) -64.1(3) . . . . yes
S Ti P C(2) -42.0(1) . . . . yes
S Ti P C(3) 71.2(2) . . . . yes
S Ti P C(4) -162.7(2) . . . . yes
S Ti C(5) C(6) -148.5(2) . . . . yes
S Ti C(5) C(9) 95.0(2) . . . . yes
S Ti C(6) C(5) 33.0(2) . . . . yes
S Ti C(6) C(7) 147.9(2) . . . . yes
S Ti C(7) C(6) -46.8(3) . . . . yes
S Ti C(7) C(8) 69.6(2) . . . . yes
S Ti C(8) C(7) -133.5(2) . . . . yes
S Ti C(8) C(9) -18.2(2) . . . . yes
S Ti C(9) C(5) -80.0(2) . . . . yes
S Ti C(9) C(8) 163.8(2) . . . . yes
S Ti C(10) C(11) 112.9(2) . . . . yes
S Ti C(10) C(14) -131.2(2) . . . . yes
S Ti C(11) C(10) -67.1(2) . . . . yes
S Ti C(11) C(12) 176.6(2) . . . . yes
S Ti C(12) C(11) -4.5(3) . . . . yes
S Ti C(12) C(13) -119.3(2) . . . . yes
S Ti C(13) C(12) 95.8(2) . . . . yes
S Ti C(13) C(14) -20.9(3) . . . . yes
S Ti C(14) C(10) 51.1(2) . . . . yes
S Ti C(14) C(13) 165.9(2) . . . . yes
S C(1) C(2) P 16.2(3) . . . . yes
P Ti S C(1) 49.83(10) . . . . yes
P Ti C(5) C(6) -75.7(2) . . . . yes
P Ti C(5) C(9) 167.8(2) . . . . yes
P Ti C(6) C(5) 100.4(2) . . . . yes
P Ti C(6) C(7) -144.7(2) . . . . yes
P Ti C(7) C(6) 36.8(3) . . . . yes
P Ti C(7) C(8) 153.2(2) . . . . yes
P Ti C(8) C(7) -39.6(3) . . . . yes
P Ti C(8) C(9) 75.7(2) . . . . yes
P Ti C(9) C(5) -14.2(2) . . . . yes
P Ti C(9) C(8) -130.5(2) . . . . yes
P Ti C(10) C(11) 42.5(2) . . . . yes
P Ti C(10) C(14) 158.4(2) . . . . yes
P Ti C(11) C(10) -137.6(2) . . . . yes
P Ti C(11) C(12) 106.1(2) . . . . yes
P Ti C(12) C(11) -69.8(2) . . . . yes
P Ti C(12) C(13) 175.4(2) . . . . yes
P Ti C(13) C(12) -5.5(2) . . . . yes
P Ti C(13) C(14) -122.2(2) . . . . yes
P Ti C(14) C(10) -30.1(3) . . . . yes
P Ti C(14) C(13) 84.8(3) . . . . yes
C(1) S Ti C(5) 140.5(1) . . . . yes
C(1) S Ti C(6) 122.1(1) . . . . yes
C(1) S Ti C(7) 148.1(2) . . . . yes
C(1) S Ti C(8) -174.8(1) . . . . yes
C(1) S Ti C(9) 174.9(1) . . . . yes
C(1) S Ti C(10) -56.0(1) . . . . yes
C(1) S Ti C(11) -25.0(1) . . . . yes
C(1) S Ti C(12) -22.4(2) . . . . yes
C(1) S Ti C(13) -70.3(2) . . . . yes
C(1) S Ti C(14) -82.4(1) . . . . yes
C(1) C(2) P C(3) -98.2(3) . . . . yes
C(1) C(2) P C(4) 154.7(2) . . . . yes
C(2) P Ti C(5) -121.8(2) . . . . yes
C(2) P Ti C(6) -156.0(2) . . . . yes
C(2) P Ti C(7) -176.2(2) . . . . yes
C(2) P Ti C(8) -153.7(2) . . . . yes
C(2) P Ti C(9) -113.8(2) . . . . yes
C(2) P Ti C(10) 36.7(2) . . . . yes
C(2) P Ti C(11) 59.3(2) . . . . yes
C(2) P Ti C(12) 92.5(2) . . . . yes
C(2) P Ti C(13) 95.6(2) . . . . yes
C(2) P Ti C(14) 53.7(2) . . . . yes
C(3) P Ti C(5) -8.7(2) . . . . yes
C(3) P Ti C(6) -42.9(2) . . . . yes
C(3) P Ti C(7) -63.1(2) . . . . yes
C(3) P Ti C(8) -40.5(2) . . . . yes
C(3) P Ti C(9) -0.7(2) . . . . yes
C(3) P Ti C(10) 149.8(2) . . . . yes
C(3) P Ti C(11) 172.4(2) . . . . yes
C(3) P Ti C(12) -154.3(2) . . . . yes
C(3) P Ti C(13) -151.3(2) . . . . yes
C(3) P Ti C(14) 166.8(2) . . . . yes
C(4) P Ti C(5) 117.4(2) . . . . yes
C(4) P Ti C(6) 83.2(2) . . . . yes
C(4) P Ti C(7) 63.0(2) . . . . yes
C(4) P Ti C(8) 85.5(2) . . . . yes
C(4) P Ti C(9) 125.4(2) . . . . yes
C(4) P Ti C(10) -84.1(2) . . . . yes
C(4) P Ti C(11) -61.5(2) . . . . yes
C(4) P Ti C(12) -28.3(2) . . . . yes
C(4) P Ti C(13) -25.2(2) . . . . yes
C(4) P Ti C(14) -67.1(2) . . . . yes
C(5) Ti C(6) C(7) 114.9(3) . . . . yes
C(5) Ti C(7) C(6) -37.9(2) . . . . yes
C(5) Ti C(7) C(8) 78.5(2) . . . . yes
C(5) Ti C(8) C(7) -78.3(2) . . . . yes
C(5) Ti C(8) C(9) 36.9(2) . . . . yes
C(5) Ti C(9) C(8) -116.2(3) . . . . yes
C(5) Ti C(10) C(11) 156.9(3) . . . . yes
C(5) Ti C(10) C(14) -87.2(4) . . . . yes
C(5) Ti C(11) C(10) -141.9(4) . . . . yes
C(5) Ti C(11) C(12) 101.8(5) . . . . yes
C(5) Ti C(12) C(11) -153.8(2) . . . . yes
C(5) Ti C(12) C(13) 91.4(3) . . . . yes
C(5) Ti C(13) C(12) -128.4(2) . . . . yes
C(5) Ti C(13) C(14) 114.9(3) . . . . yes
C(5) Ti C(14) C(10) 143.2(2) . . . . yes
C(5) Ti C(14) C(13) -101.9(3) . . . . yes
C(5) C(6) Ti C(7) -114.9(3) . . . . yes
C(5) C(6) Ti C(8) -77.7(2) . . . . yes
C(5) C(6) Ti C(9) -36.7(2) . . . . yes
C(5) C(6) Ti C(10) -155.6(6) . . . . yes
C(5) C(6) Ti C(11) 158.6(2) . . . . yes
C(5) C(6) Ti C(12) -174.8(2) . . . . yes
C(5) C(6) Ti C(13) -138.3(2) . . . . yes
C(5) C(6) Ti C(14) -111.0(3) . . . . yes
C(5) C(6) C(7) C(8) 0.7(4) . . . . yes
C(5) C(9) Ti C(6) 37.2(2) . . . . yes
C(5) C(9) Ti C(7) 78.4(2) . . . . yes
C(5) C(9) Ti C(8) 116.2(3) . . . . yes
C(5) C(9) Ti C(10) -156.9(2) . . . . yes
C(5) C(9) Ti C(11) -174.0(3) . . . . yes
C(5) C(9) Ti C(12) 120.8(2) . . . . yes
C(5) C(9) Ti C(13) 139.6(2) . . . . yes
C(5) C(9) Ti C(14) 174.9(2) . . . . yes
C(5) C(9) C(8) C(7) 0.2(4) . . . . yes
C(6) Ti C(5) C(9) -116.5(3) . . . . yes
C(6) Ti C(7) C(8) 116.4(3) . . . . yes
C(6) Ti C(8) C(7) -36.9(2) . . . . yes
C(6) Ti C(8) C(9) 78.4(2) . . . . yes
C(6) Ti C(9) C(8) -79.0(2) . . . . yes
C(6) Ti C(10) C(11) -58.9(7) . . . . yes
C(6) Ti C(10) C(14) 57.0(7) . . . . yes
C(6) Ti C(11) C(10) 163.5(2) . . . . yes
C(6) Ti C(11) C(12) 47.2(3) . . . . yes
C(6) Ti C(12) C(11) -148.6(2) . . . . yes
C(6) Ti C(12) C(13) 96.6(2) . . . . yes
C(6) Ti C(13) C(12) -96.8(2) . . . . yes
C(6) Ti C(13) C(14) 146.6(2) . . . . yes
C(6) Ti C(14) C(10) -164.2(2) . . . . yes
C(6) Ti C(14) C(13) -49.4(3) . . . . yes
C(6) C(5) Ti C(7) 37.7(2) . . . . yes
C(6) C(5) Ti C(8) 79.3(2) . . . . yes
C(6) C(5) Ti C(9) 116.5(3) . . . . yes
C(6) C(5) Ti C(10) 166.9(3) . . . . yes
C(6) C(5) Ti C(11) -71.5(5) . . . . yes
C(6) C(5) Ti C(12) 8.7(3) . . . . yes
C(6) C(5) Ti C(13) 59.3(3) . . . . yes
C(6) C(5) Ti C(14) 109.1(2) . . . . yes
C(6) C(5) C(9) C(8) 0.2(4) . . . . yes
C(6) C(7) Ti C(8) -116.4(3) . . . . yes
C(6) C(7) Ti C(9) -79.0(3) . . . . yes
C(6) C(7) Ti C(10) 168.3(2) . . . . yes
C(6) C(7) Ti C(11) 124.6(2) . . . . yes
C(6) C(7) Ti C(12) 126.1(3) . . . . yes
C(6) C(7) Ti C(13) 157.8(3) . . . . yes
C(6) C(7) Ti C(14) -177.3(2) . . . . yes
C(6) C(7) C(8) C(9) -0.5(4) . . . . yes
C(7) Ti C(5) C(9) -78.8(2) . . . . yes
C(7) Ti C(8) C(9) 115.3(3) . . . . yes
C(7) Ti C(9) C(8) -37.8(2) . . . . yes
C(7) Ti C(10) C(11) -90.5(3) . . . . yes
C(7) Ti C(10) C(14) 25.4(3) . . . . yes
C(7) Ti C(11) C(10) 118.8(2) . . . . yes
C(7) Ti C(11) C(12) 2.5(3) . . . . yes
C(7) Ti C(12) C(11) -177.9(2) . . . . yes
C(7) Ti C(12) C(13) 67.3(2) . . . . yes
C(7) Ti C(13) C(12) -110.0(2) . . . . yes
C(7) Ti C(13) C(14) 133.3(3) . . . . yes
C(7) Ti C(14) C(10) -161.9(2) . . . . yes
C(7) Ti C(14) C(13) -47.1(3) . . . . yes
C(7) C(6) Ti C(8) 37.2(2) . . . . yes
C(7) C(6) Ti C(9) 78.2(3) . . . . yes
C(7) C(6) Ti C(10) -40.7(7) . . . . yes
C(7) C(6) Ti C(11) -86.5(3) . . . . yes
C(7) C(6) Ti C(12) -59.8(3) . . . . yes
C(7) C(6) Ti C(13) -23.4(3) . . . . yes
C(7) C(6) Ti C(14) 3.9(3) . . . . yes
C(7) C(6) C(5) C(9) -0.5(4) . . . . yes
C(7) C(8) Ti C(9) -115.3(3) . . . . yes
C(7) C(8) Ti C(10) 128.9(2) . . . . yes
C(7) C(8) Ti C(11) 91.5(2) . . . . yes
C(7) C(8) Ti C(12) 67.7(2) . . . . yes
C(7) C(8) Ti C(13) 87.0(2) . . . . yes
C(7) C(8) Ti C(14) 121.2(2) . . . . yes
C(8) Ti C(5) C(9) -37.1(2) . . . . yes
C(8) Ti C(10) C(11) -129.6(2) . . . . yes
C(8) Ti C(10) C(14) -13.6(3) . . . . yes
C(8) Ti C(11) C(10) 73.7(3) . . . . yes
C(8) Ti C(11) C(12) -42.6(3) . . . . yes
C(8) Ti C(12) C(11) 150.1(2) . . . . yes
C(8) Ti C(12) C(13) 35.3(2) . . . . yes
C(8) Ti C(13) C(12) -145.6(2) . . . . yes
C(8) Ti C(13) C(14) 97.7(3) . . . . yes
C(8) Ti C(14) C(10) 168.0(2) . . . . yes
C(8) Ti C(14) C(13) -77.1(3) . . . . yes
C(8) C(7) Ti C(9) 37.4(2) . . . . yes
C(8) C(7) Ti C(10) -75.4(3) . . . . yes
C(8) C(7) Ti C(11) -119.0(2) . . . . yes
C(8) C(7) Ti C(12) -117.5(2) . . . . yes
C(8) C(7) Ti C(13) -85.8(2) . . . . yes
C(8) C(7) Ti C(14) -60.9(2) . . . . yes
C(8) C(9) Ti C(10) 86.9(2) . . . . yes
C(8) C(9) Ti C(11) 69.8(4) . . . . yes
C(8) C(9) Ti C(12) 4.6(3) . . . . yes
C(8) C(9) Ti C(13) 23.4(2) . . . . yes
C(8) C(9) Ti C(14) 58.7(2) . . . . yes
C(9) Ti C(10) C(11) -169.7(2) . . . . yes
C(9) Ti C(10) C(14) -53.8(3) . . . . yes
C(9) Ti C(11) C(10) 24.7(5) . . . . yes
C(9) Ti C(11) C(12) -91.6(4) . . . . yes
C(9) Ti C(12) C(11) 147.4(2) . . . . yes
C(9) Ti C(12) C(13) 32.6(3) . . . . yes
C(9) Ti C(13) C(12) -158.8(2) . . . . yes
C(9) Ti C(13) C(14) 84.5(3) . . . . yes
C(9) Ti C(14) C(10) 138.9(2) . . . . yes
C(9) Ti C(14) C(13) -106.2(3) . . . . yes
C(9) C(5) Ti C(10) 50.5(4) . . . . yes
C(9) C(5) Ti C(11) 172.0(4) . . . . yes
C(9) C(5) Ti C(12) -107.8(3) . . . . yes
C(9) C(5) Ti C(13) -57.2(3) . . . . yes
C(9) C(5) Ti C(14) -7.4(3) . . . . yes
C(9) C(8) Ti C(10) -115.8(2) . . . . yes
C(9) C(8) Ti C(11) -153.2(2) . . . . yes
C(9) C(8) Ti C(12) -177.0(2) . . . . yes
C(9) C(8) Ti C(13) -157.7(2) . . . . yes
C(9) C(8) Ti C(14) -123.5(2) . . . . yes
C(10) Ti C(11) C(12) -116.3(3) . . . . yes
C(10) Ti C(12) C(11) 36.4(2) . . . . yes
C(10) Ti C(12) C(13) -78.4(2) . . . . yes
C(10) Ti C(13) C(12) 78.7(2) . . . . yes
C(10) Ti C(13) C(14) -37.9(2) . . . . yes
C(10) Ti C(14) C(13) 114.9(4) . . . . yes
C(10) C(11) Ti C(12) 116.3(3) . . . . yes
C(10) C(11) Ti C(13) 79.0(2) . . . . yes
C(10) C(11) Ti C(14) 37.6(2) . . . . yes
C(10) C(11) C(12) C(13) 1.8(4) . . . . yes
C(10) C(14) Ti C(11) -36.6(2) . . . . yes
C(10) C(14) Ti C(12) -78.4(2) . . . . yes
C(10) C(14) Ti C(13) -114.9(4) . . . . yes
C(10) C(14) C(13) C(12) 2.4(4) . . . . yes
C(11) Ti C(10) C(14) 115.9(3) . . . . yes
C(11) Ti C(12) C(13) -114.8(3) . . . . yes
C(11) Ti C(13) C(12) 38.2(2) . . . . yes
C(11) Ti C(13) C(14) -78.5(3) . . . . yes
C(11) Ti C(14) C(13) 78.2(3) . . . . yes
C(11) C(10) Ti C(12) -37.5(2) . . . . yes
C(11) C(10) Ti C(13) -78.3(2) . . . . yes
C(11) C(10) Ti C(14) -115.9(3) . . . . yes
C(11) C(10) C(14) C(13) -1.3(4) . . . . yes
C(11) C(12) Ti C(13) 114.8(3) . . . . yes
C(11) C(12) Ti C(14) 77.9(2) . . . . yes
C(11) C(12) C(13) C(14) -2.6(4) . . . . yes
C(12) Ti C(10) C(14) 78.4(2) . . . . yes
C(12) Ti C(13) C(14) -116.7(3) . . . . yes
C(12) Ti C(14) C(13) 36.5(2) . . . . yes
C(12) C(11) Ti C(13) -37.3(2) . . . . yes
C(12) C(11) Ti C(14) -78.7(2) . . . . yes
C(12) C(11) C(10) C(14) -0.3(4) . . . . yes
C(12) C(13) Ti C(14) 116.7(3) . . . . yes
C(13) Ti C(10) C(14) 37.6(2) . . . . yes
C(13) C(12) Ti C(14) -36.9(2) . . . . yes
C(15) C(16) C(17) C(18) -0.6(6) . . . . yes
C(15) C(20) C(19) C(18) 0.7(5) . . . . yes
C(15) B C(21) C(22) 81.7(3) . . . . yes
C(15) B C(21) C(26) -91.4(3) . . . . yes
C(15) B C(27) C(28) -36.4(4) . . . . yes
C(15) B C(27) C(32) 149.4(3) . . . . yes
C(15) B C(33) C(34) -148.9(3) . . . . yes
C(15) B C(33) C(38) 36.7(4) . . . . yes
C(16) C(15) C(20) C(19) 0.0(4) . . . . yes
C(16) C(15) B C(21) -77.8(3) . . . . yes
C(16) C(15) B C(27) 160.7(3) . . . . yes
C(16) C(15) B C(33) 42.1(4) . . . . yes
C(16) C(17) C(18) C(19) 1.3(6) . . . . yes
C(17) C(16) C(15) C(20) 0.0(5) . . . . yes
C(17) C(16) C(15) B 173.9(3) . . . . yes
C(17) C(18) C(19) C(20) -1.3(6) . . . . yes
C(19) C(20) C(15) B -173.7(3) . . . . yes
C(20) C(15) B C(21) 95.4(3) . . . . yes
C(20) C(15) B C(27) -26.0(4) . . . . yes
C(20) C(15) B C(33) -144.6(3) . . . . yes
C(21) C(22) C(23) C(24) -0.2(6) . . . . yes
C(21) C(26) C(25) C(24) -1.9(5) . . . . yes
C(21) B C(27) C(28) -152.9(3) . . . . yes
C(21) B C(27) C(32) 32.9(4) . . . . yes
C(21) B C(33) C(34) -33.9(4) . . . . yes
C(21) B C(33) C(38) 151.7(4) . . . . yes
C(22) C(21) C(26) C(25) 1.7(5) . . . . yes
C(22) C(21) B C(27) -156.0(3) . . . . yes
C(22) C(21) B C(33) -37.8(4) . . . . yes
C(22) C(23) C(24) C(25) 0.0(6) . . . . yes
C(23) C(22) C(21) C(26) -0.6(5) . . . . yes
C(23) C(22) C(21) B -174.3(3) . . . . yes
C(23) C(24) C(25) C(26) 1.0(6) . . . . yes
C(25) C(26) C(21) B 175.3(3) . . . . yes
C(26) C(21) B C(27) 30.8(4) . . . . yes
C(26) C(21) B C(33) 149.0(3) . . . . yes
C(27) C(28) C(29) C(30) 1.1(6) . . . . yes
C(27) C(32) C(31) C(30) -1.2(5) . . . . yes
C(27) B C(33) C(34) 88.1(3) . . . . yes
C(27) B C(33) C(38) -86.3(4) . . . . yes
C(28) C(27) C(32) C(31) 2.8(5) . . . . yes
C(28) C(27) B C(33) 85.3(4) . . . . yes
C(28) C(29) C(30) C(31) 0.7(6) . . . . yes
C(29) C(28) C(27) C(32) -2.7(5) . . . . yes
C(29) C(28) C(27) B -177.3(3) . . . . yes
C(29) C(30) C(31) C(32) -0.6(5) . . . . yes
C(31) C(32) C(27) B 177.4(3) . . . . yes
C(32) C(27) B C(33) -88.9(3) . . . . yes
C(33) C(34) C(35) C(36) 0.1(5) . . . . yes
C(33) C(38) C(37) C(36) 0.6(9) . . . . yes
C(34) C(33) C(38) C(37) 1.9(7) . . . . yes
C(34) C(35) C(36) C(37) 2.5(6) . . . . yes
C(35) C(34) C(33) C(38) -2.2(5) . . . . yes
C(35) C(34) C(33) B -177.0(3) . . . . yes
C(35) C(36) C(37) C(38) -2.8(8) . . . . yes
C(37) C(38) C(33) B 176.9(5) . . . . yes
C(37) C(38) C(33) B 176.9(5) . . . . yes
